data_7118272
loop_
_publ_author_name
'Wright, Christopher M. R.'
'Turner, Zo\"e R'
'Buffet, Jean-Charles'
'O'Hare, Dermot'

_publ_section_title
;
 Tungsten imido catalysts for selective ethylene dimerisation.
;
_journal_issue 13
_journal_name_full 'Chemical communications (Cambridge, England)'
_journal_page_first 2850
_journal_page_last 2853
_journal_paper_doi 10.1039/c5cc09386d
_journal_volume 52
_journal_year 2016
_chemical_formula_moiety 'C15 H26 Cl N W'
_chemical_formula_sum 'C15 H26 Cl N W'
_chemical_formula_weight 439.67
_chemical_name_systematic
;
 ?
;
_chemical_properties_physical 'Air-sensitive, Moisture-sensitive, Oxygen-sensitive'
_space_group_crystal_system orthorhombic
_space_group_IT_number 33
_space_group_name_Hall 'P 2c -2n'
_space_group_name_H-M_alt 'P n a 21'
_symmetry_space_group_name_Hall 'P 2c -2n'
_symmetry_space_group_name_H-M 'P n a 21'
_atom_sites_solution_hydrogens geom
_audit_creation_method SHELXL-2014
_audit_update_record
;
2015-10-30 deposited with the CCDC.
2016-01-04 downloaded from the CCDC.
;
_cell_angle_alpha 90
_cell_angle_beta 90
_cell_angle_gamma 90
_cell_formula_units_Z 8
_cell_length_a 13.16690(10)
_cell_length_b 12.75720(10)
_cell_length_c 20.0394(2)
_cell_measurement_reflns_used 4284
_cell_measurement_temperature 150(2)
_cell_measurement_theta_max 27
_cell_measurement_theta_min 5
_cell_volume 3366.07(5)
_computing_cell_refinement 'HKL Scalepack (Otwinowski & Minor 1997)'
_computing_data_collection 'Collect (Nonius BV, 1997-2000)'
_computing_data_reduction 'HKL Denzo and Scalepack (Otwinowski & Minor 1997)'
_computing_molecular_graphics 'Ortep-3 for Windows (Farrugia, 1997)'
_computing_publication_material 'WinGX publication routines (Farrugia, 1999)'
_computing_structure_refinement 'SHELXL-2014 (Sheldrick, 2014)'
_computing_structure_solution
;
Palatinus, L.; Chapuis, G. J. Appl. Cryst. 2007, 40, 786-790.
;
_diffrn_ambient_temperature 150(2)
_diffrn_measured_fraction_theta_full 0.990
_diffrn_measured_fraction_theta_max 0.992
_diffrn_measurement_device_type 'Nonius KappaCCD'
_diffrn_measurement_method \w
_diffrn_radiation_monochromator graphite
_diffrn_radiation_type MoK\a
_diffrn_radiation_wavelength 0.71073
_diffrn_reflns_av_unetI/netI 0.0268
_diffrn_reflns_laue_measured_fraction_full 0.990
_diffrn_reflns_laue_measured_fraction_max 0.992
_diffrn_reflns_number 64889
_diffrn_reflns_point_group_measured_fraction_full 0.991
_diffrn_reflns_point_group_measured_fraction_max 0.993
_diffrn_reflns_theta_full 25.242
_diffrn_reflns_theta_max 27.512
_diffrn_reflns_theta_min 5.114
_exptl_absorpt_coefficient_mu 7.008
_exptl_absorpt_correction_T_max 1.00
_exptl_absorpt_correction_T_min 0.75
_exptl_absorpt_correction_type multi-scan
_exptl_absorpt_process_details 'DENZO/SCALEPACK (Otwinowski & Minor, 1997)'
_exptl_crystal_colour yellow
_exptl_crystal_density_diffrn 1.735
_exptl_crystal_description block
_exptl_crystal_F_000 1712
_exptl_crystal_recrystallization_method 'Re-crystallisation from solvent: Hexane'
_exptl_crystal_size_max 0.220
_exptl_crystal_size_mid 0.200
_exptl_crystal_size_min 0.180
_refine_diff_density_max 1.932
_refine_diff_density_min -1.788
_refine_diff_density_rms 0.148
_refine_ls_abs_structure_details
;
 Refined as an inversion twin.
;
_refine_ls_abs_structure_Flack 0.495(16)
_refine_ls_extinction_method none
_refine_ls_goodness_of_fit_ref 0.963
_refine_ls_hydrogen_treatment constr
_refine_ls_matrix_type full
_refine_ls_number_parameters 340
_refine_ls_number_reflns 7358
_refine_ls_number_restraints 1
_refine_ls_restrained_S_all 0.963
_refine_ls_R_factor_all 0.0354
_refine_ls_R_factor_gt 0.0298
_refine_ls_shift/su_max 0.001
_refine_ls_shift/su_mean 0.000
_refine_ls_structure_factor_coef Fsqd
_refine_ls_weighting_details 'w=1/[\s^2^(Fo^2^)+(0.0456P)^2^+7.9093P] where P=(Fo^2^+2Fc^2^)/3'
_refine_ls_weighting_scheme calc
_refine_ls_wR_factor_gt 0.0694
_refine_ls_wR_factor_ref 0.0728
_reflns_Friedel_coverage 0.946
_reflns_friedel_fraction_full 0.993
_reflns_friedel_fraction_max 0.994
_reflns_number_gt 6627
_reflns_number_total 7358
_reflns_threshold_expression 'I > 2\s(I)'
_cod_data_source_file c5cc09386d2.cif
_cod_data_source_block CW002
_cod_depositor_comments
;
The following automatic conversions were performed:
'__diffrn_measurement_method' tag replaced with
'_diffrn_measurement_method' tag.

Automatic conversion script
Id: cif_correct_tags 4268 2015-11-12 08:31:59Z antanas 

The following automatic conversions were performed:

'_exptl_absorpt_correction_type' value 'Multi-scan' changed to
'multi-scan' according to
/usr/data/users/saulius/crontab/automatic-downloads/rss-feeds/RSC/lib/dictionaries/cif_core.dic
dictionary named 'cif_core.dic' version 2.4.2 from 2011-04-26.

Automatic conversion script
Id: cif_fix_values 4268 2015-11-12 08:31:59Z antanas 

 Adding full bibliography for 7118272--7118273.cif.
;
_cod_database_code 7118272
_shelx_space_group_comment
;
The symmetry employed for this shelxl refinement is uniquely defined
by the following loop, which should always be used as a source of
symmetry information in preference to the above space-group names.
They are only intended as comments.
;
_shelxl_version_number 2014-3

loop_
_space_group_symop_operation_xyz
'x, y, z'
'-x, -y, z+1/2'
'-x+1/2, y+1/2, z+1/2'
'x+1/2, -y+1/2, z'

loop_
_atom_site_label
_atom_site_type_symbol
_atom_site_fract_x
_atom_site_fract_y
_atom_site_fract_z
_atom_site_U_iso_or_equiv
_atom_site_adp_type
_atom_site_occupancy
_atom_site_site_symmetry_order
_atom_site_calc_flag
_atom_site_refinement_flags_posn
_atom_site_refinement_flags_adp
W1 W 0.84449(2) 0.71456(2) 0.82877(2) 0.02488(9) Uani 1 1 d . .
Cl1 Cl 0.8718(2) 0.8984(2) 0.80627(15) 0.0507(7) Uani 1 1 d . .
N1 N 0.8362(5) 0.5814(7) 0.8462(4) 0.0272(19) Uani 1 1 d . .
C1 C 0.9200(8) 0.7437(9) 0.9199(8) 0.037(3) Uani 1 1 d . .
H1A H 0.9440 0.6773 0.9388 0.056 Uiso 1 1 calc R U
H1B H 0.8729 0.7771 0.9513 0.056 Uiso 1 1 calc R U
H1C H 0.9779 0.7902 0.9120 0.056 Uiso 1 1 calc R U
C2 C 0.9226(7) 0.6895(10) 0.7388(6) 0.036(2) Uani 1 1 d . .
H2A H 0.9942 0.7085 0.7445 0.054 Uiso 1 1 calc R U
H2B H 0.8924 0.7328 0.7036 0.054 Uiso 1 1 calc R U
H2C H 0.9176 0.6154 0.7263 0.054 Uiso 1 1 calc R U
C3 C 0.6871(7) 0.7468(7) 0.8257(10) 0.040(3) Uani 1 1 d . .
H3A H 0.6512 0.6870 0.8061 0.061 Uiso 1 1 calc R U
H3B H 0.6751 0.8094 0.7985 0.061 Uiso 1 1 calc R U
H3C H 0.6621 0.7590 0.8711 0.061 Uiso 1 1 calc R U
C4 C 0.8433(6) 0.4740(7) 0.8618(5) 0.0244(19) Uani 1 1 d . .
C5 C 0.9382(7) 0.4290(7) 0.8758(4) 0.0256(17) Uani 1 1 d . .
C6 C 0.9418(7) 0.3253(7) 0.8964(5) 0.0286(18) Uani 1 1 d . .
H6 H 1.0057 0.2945 0.9065 0.034 Uiso 1 1 calc R U
C7 C 0.8539(7) 0.2651(9) 0.9027(6) 0.030(2) Uani 1 1 d . .
H7 H 0.8574 0.1944 0.9174 0.036 Uiso 1 1 calc R U
C8 C 0.7605(7) 0.3113(7) 0.8868(5) 0.0314(19) Uani 1 1 d . .
H8 H 0.7002 0.2707 0.8905 0.038 Uiso 1 1 calc R U
C9 C 0.7536(7) 0.4139(7) 0.8660(4) 0.0260(17) Uani 1 1 d . .
C10 C 1.0382(6) 0.4897(7) 0.8669(4) 0.0291(19) Uani 1 1 d . .
H10 H 1.0209 0.5637 0.8550 0.035 Uiso 1 1 calc R U
C11 C 1.1020(7) 0.4920(9) 0.9305(6) 0.039(2) Uani 1 1 d . .
H11A H 1.0625 0.5238 0.9667 0.059 Uiso 1 1 calc R U
H11B H 1.1636 0.5335 0.9227 0.059 Uiso 1 1 calc R U
H11C H 1.1209 0.4203 0.9429 0.059 Uiso 1 1 calc R U
C12 C 1.0987(8) 0.4431(9) 0.8096(6) 0.041(3) Uani 1 1 d . .
H12A H 1.1239 0.3737 0.8223 0.061 Uiso 1 1 calc R U
H12B H 1.1562 0.4890 0.7991 0.061 Uiso 1 1 calc R U
H12C H 1.0549 0.4367 0.7702 0.061 Uiso 1 1 calc R U
C13 C 0.6502(6) 0.4607(7) 0.8480(4) 0.0297(19) Uani 1 1 d . .
H13 H 0.6624 0.5319 0.8287 0.036 Uiso 1 1 calc R U
C14 C 0.5829(8) 0.4742(12) 0.9094(6) 0.049(3) Uani 1 1 d . .
H14A H 0.5731 0.4061 0.9310 0.074 Uiso 1 1 calc R U
H14B H 0.5169 0.5027 0.8959 0.074 Uiso 1 1 calc R U
H14C H 0.6156 0.5226 0.9407 0.074 Uiso 1 1 calc R U
C15 C 0.5966(8) 0.3956(10) 0.7952(6) 0.045(3) Uani 1 1 d . .
H15A H 0.6418 0.3859 0.7569 0.067 Uiso 1 1 calc R U
H15B H 0.5347 0.4317 0.7809 0.067 Uiso 1 1 calc R U
H15C H 0.5788 0.3270 0.8139 0.067 Uiso 1 1 calc R U
W2 W 0.91547(2) 1.21483(2) 0.63138(2) 0.02468(9) Uani 1 1 d . .
Cl2 Cl 0.8865(2) 1.3988(2) 0.65180(17) 0.0526(7) Uani 1 1 d . .
N2 N 0.9255(5) 1.0810(7) 0.6142(4) 0.0277(19) Uani 1 1 d . .
C16 C 0.8374(8) 1.1879(10) 0.7212(6) 0.039(2) Uani 1 1 d . .
H16A H 0.8221 1.1130 0.7255 0.058 Uiso 1 1 calc R U
H16B H 0.7739 1.2280 0.7213 0.058 Uiso 1 1 calc R U
H16C H 0.8797 1.2103 0.7589 0.058 Uiso 1 1 calc R U
C17 C 1.0714(7) 1.2497(7) 0.6333(11) 0.039(2) Uani 1 1 d . .
H17A H 1.1100 1.1887 0.6177 0.058 Uiso 1 1 calc R U
H17B H 1.0919 1.2669 0.6790 0.058 Uiso 1 1 calc R U
H17C H 1.0851 1.3096 0.6041 0.058 Uiso 1 1 calc R U
C18 C 0.8365(7) 1.2416(9) 0.5410(8) 0.034(3) Uani 1 1 d . .
H18A H 0.7647 1.2549 0.5506 0.050 Uiso 1 1 calc R U
H18B H 0.8426 1.1797 0.5122 0.050 Uiso 1 1 calc R U
H18C H 0.8658 1.3025 0.5182 0.050 Uiso 1 1 calc R U
C19 C 0.9186(6) 0.9756(7) 0.5972(5) 0.0234(18) Uani 1 1 d . .
C20 C 1.0100(7) 0.9178(7) 0.5891(4) 0.0277(18) Uani 1 1 d . .
C21 C 1.0014(8) 0.8123(8) 0.5677(5) 0.033(2) Uani 1 1 d . .
H21 H 1.0611 0.7720 0.5606 0.039 Uiso 1 1 calc R U
C22 C 0.9089(7) 0.7680(10) 0.5571(7) 0.034(2) Uani 1 1 d . .
H22 H 0.9050 0.6969 0.5433 0.041 Uiso 1 1 calc R U
C23 C 0.8201(8) 0.8246(8) 0.5661(5) 0.0302(18) Uani 1 1 d . .
H23 H 0.7565 0.7917 0.5582 0.036 Uiso 1 1 calc R U
C24 C 0.8227(7) 0.9300(7) 0.5869(4) 0.0259(17) Uani 1 1 d . .
C25 C 1.1126(7) 0.9640(7) 0.6040(5) 0.034(2) Uani 1 1 d . .
H25 H 1.1019 1.0380 0.6187 0.041 Uiso 1 1 calc R U
C26 C 1.1639(8) 0.9055(10) 0.6615(6) 0.043(3) Uani 1 1 d . .
H26A H 1.1164 0.8995 0.6990 0.065 Uiso 1 1 calc R U
H26B H 1.2243 0.9443 0.6759 0.065 Uiso 1 1 calc R U
H26C H 1.1839 0.8354 0.6466 0.065 Uiso 1 1 calc R U
C27 C 1.1801(8) 0.9666(11) 0.5426(6) 0.047(3) Uani 1 1 d . .
H27A H 1.1896 0.8951 0.5257 0.071 Uiso 1 1 calc R U
H27B H 1.2462 0.9966 0.5543 0.071 Uiso 1 1 calc R U
H27C H 1.1480 1.0096 0.5080 0.071 Uiso 1 1 calc R U
C28 C 0.7239(6) 0.9868(7) 0.5989(4) 0.0273(17) Uani 1 1 d . .
H28 H 0.7406 1.0592 0.6147 0.033 Uiso 1 1 calc R U
C29 C 0.6621(8) 0.9327(9) 0.6541(6) 0.041(3) Uani 1 1 d . .
H29A H 0.6017 0.9747 0.6642 0.062 Uiso 1 1 calc R U
H29B H 0.7039 0.9260 0.6943 0.062 Uiso 1 1 calc R U
H29C H 0.6413 0.8629 0.6389 0.062 Uiso 1 1 calc R U
C30 C 0.6603(7) 0.9970(10) 0.5356(6) 0.040(2) Uani 1 1 d . .
H30A H 0.6450 0.9270 0.5181 0.060 Uiso 1 1 calc R U
H30B H 0.6983 1.0369 0.5021 0.060 Uiso 1 1 calc R U
H30C H 0.5968 1.0335 0.5460 0.060 Uiso 1 1 calc R U

loop_
_atom_site_aniso_label
_atom_site_aniso_U_11
_atom_site_aniso_U_22
_atom_site_aniso_U_33
_atom_site_aniso_U_23
_atom_site_aniso_U_13
_atom_site_aniso_U_12
W1 0.02476(15) 0.01700(17) 0.03289(17) 0.0024(3) -0.00245(13) -0.00084(10)
Cl1 0.0532(15) 0.0227(11) 0.076(2) 0.0140(11) -0.0217(14) -0.0092(11)
N1 0.027(4) 0.027(4) 0.027(5) -0.001(3) 0.002(2) 0.001(3)
C1 0.033(5) 0.040(7) 0.039(9) -0.005(4) -0.002(4) -0.003(4)
C2 0.029(5) 0.047(6) 0.033(5) 0.006(5) 0.003(4) -0.006(4)
C3 0.027(4) 0.021(5) 0.074(8) 0.000(5) -0.002(7) 0.004(3)
C4 0.034(5) 0.018(5) 0.021(4) -0.001(4) -0.002(3) -0.001(3)
C5 0.028(4) 0.023(4) 0.026(4) -0.001(3) 0.004(3) 0.000(4)
C6 0.029(4) 0.021(4) 0.037(5) 0.003(4) 0.002(4) 0.003(4)
C7 0.035(5) 0.020(5) 0.034(6) 0.003(4) 0.001(4) -0.004(4)
C8 0.036(5) 0.021(4) 0.037(5) 0.005(4) -0.003(4) -0.002(3)
C9 0.028(4) 0.023(4) 0.027(4) -0.003(3) -0.003(3) -0.004(3)
C10 0.024(4) 0.024(4) 0.039(5) 0.004(4) 0.000(3) 0.002(3)
C11 0.035(5) 0.044(6) 0.039(5) -0.002(5) 0.002(4) -0.010(4)
C12 0.043(5) 0.037(6) 0.043(6) -0.001(4) 0.009(4) 0.000(4)
C13 0.028(4) 0.025(4) 0.036(5) 0.007(3) -0.006(3) -0.003(3)
C14 0.043(6) 0.058(8) 0.046(7) -0.004(5) -0.009(4) 0.020(5)
C15 0.040(5) 0.043(7) 0.051(6) 0.001(5) -0.020(4) 0.000(4)
W2 0.02533(15) 0.01646(17) 0.03227(17) -0.0021(3) -0.00178(13) 0.00088(10)
Cl2 0.0545(15) 0.0230(11) 0.080(2) -0.0116(12) -0.0194(14) 0.0097(10)
N2 0.030(4) 0.025(4) 0.028(5) 0.007(3) 0.004(3) -0.002(3)
C16 0.038(5) 0.045(6) 0.033(5) -0.003(5) -0.004(4) 0.004(4)
C17 0.030(4) 0.019(4) 0.067(7) 0.005(5) -0.008(6) -0.008(3)
C18 0.039(6) 0.028(6) 0.034(8) 0.004(4) -0.005(4) 0.001(4)
C19 0.027(5) 0.013(4) 0.030(5) -0.005(4) 0.001(3) 0.002(3)
C20 0.029(4) 0.020(4) 0.034(4) -0.004(3) 0.000(4) -0.002(3)
C21 0.040(5) 0.023(4) 0.035(5) -0.004(4) -0.003(4) 0.008(4)
C22 0.040(6) 0.022(5) 0.040(7) -0.011(5) 0.004(4) -0.002(4)
C23 0.032(4) 0.024(4) 0.035(5) -0.005(4) -0.001(4) -0.006(4)
C24 0.030(4) 0.019(4) 0.029(4) -0.003(3) 0.001(3) 0.001(4)
C25 0.033(5) 0.022(4) 0.047(5) -0.005(4) -0.003(4) 0.001(4)
C26 0.041(5) 0.044(7) 0.045(6) 0.002(5) -0.011(4) -0.003(4)
C27 0.037(5) 0.054(7) 0.051(7) 0.009(5) 0.001(5) -0.012(5)
C28 0.024(4) 0.026(4) 0.032(4) -0.007(3) 0.001(3) -0.002(3)
C29 0.039(5) 0.041(6) 0.043(6) -0.005(5) 0.011(4) 0.000(4)
C30 0.036(5) 0.041(6) 0.042(6) -0.006(5) -0.008(4) 0.006(4)

loop_
_atom_type_symbol
_atom_type_description
_atom_type_scat_dispersion_real
_atom_type_scat_dispersion_imag
_atom_type_scat_source
C C 0.0033 0.0016 'International Tables Vol C Tables 4.2.6.8 and 6.1.1.4'
H H 0.0000 0.0000 'International Tables Vol C Tables 4.2.6.8 and 6.1.1.4'
Cl Cl 0.1484 0.1585 'International Tables Vol C Tables 4.2.6.8 and 6.1.1.4'
N N 0.0061 0.0033 'International Tables Vol C Tables 4.2.6.8 and 6.1.1.4'
W W -0.8490 6.8722 'International Tables Vol C Tables 4.2.6.8 and 6.1.1.4'

loop_
_geom_angle_atom_site_label_1
_geom_angle_atom_site_label_2
_geom_angle_atom_site_label_3
_geom_angle
N1 W1 C2 93.1(4)
N1 W1 C3 97.8(3)
C2 W1 C3 119.0(6)
N1 W1 C1 91.6(4)
C2 W1 C1 122.6(4)
C3 W1 C1 116.9(6)
N1 W1 Cl1 175.0(2)
C2 W1 Cl1 85.1(3)
C3 W1 Cl1 87.2(3)
C1 W1 Cl1 85.4(3)
C4 N1 W1 172.5(6)
W1 C1 H1A 109.5
W1 C1 H1B 109.5
H1A C1 H1B 109.5
W1 C1 H1C 109.5
H1A C1 H1C 109.5
H1B C1 H1C 109.5
W1 C2 H2A 109.5
W1 C2 H2B 109.5
H2A C2 H2B 109.5
W1 C2 H2C 109.5
H2A C2 H2C 109.5
H2B C2 H2C 109.5
W1 C3 H3A 109.5
W1 C3 H3B 109.5
H3A C3 H3B 109.5
W1 C3 H3C 109.5
H3A C3 H3C 109.5
H3B C3 H3C 109.5
C5 C4 N1 120.1(8)
C5 C4 C9 120.7(9)
N1 C4 C9 119.2(7)
C6 C5 C4 118.7(9)
C6 C5 C10 119.1(8)
C4 C5 C10 122.2(8)
C5 C6 C7 121.6(9)
C5 C6 H6 119.2
C7 C6 H6 119.2
C6 C7 C8 118.5(10)
C6 C7 H7 120.8
C8 C7 H7 120.8
C9 C8 C7 121.7(9)
C9 C8 H8 119.1
C7 C8 H8 119.1
C8 C9 C4 118.7(8)
C8 C9 C13 120.0(8)
C4 C9 C13 121.2(8)
C12 C10 C11 110.5(8)
C12 C10 C5 109.8(8)
C11 C10 C5 112.6(7)
C12 C10 H10 107.9
C11 C10 H10 107.9
C5 C10 H10 107.9
C10 C11 H11A 109.5
C10 C11 H11B 109.5
H11A C11 H11B 109.5
C10 C11 H11C 109.5
H11A C11 H11C 109.5
H11B C11 H11C 109.5
C10 C12 H12A 109.5
C10 C12 H12B 109.5
H12A C12 H12B 109.5
C10 C12 H12C 109.5
H12A C12 H12C 109.5
H12B C12 H12C 109.5
C15 C13 C14 110.7(9)
C15 C13 C9 111.4(8)
C14 C13 C9 111.7(7)
C15 C13 H13 107.6
C14 C13 H13 107.6
C9 C13 H13 107.6
C13 C14 H14A 109.5
C13 C14 H14B 109.5
H14A C14 H14B 109.5
C13 C14 H14C 109.5
H14A C14 H14C 109.5
H14B C14 H14C 109.5
C13 C15 H15A 109.5
C13 C15 H15B 109.5
H15A C15 H15B 109.5
C13 C15 H15C 109.5
H15A C15 H15C 109.5
H15B C15 H15C 109.5
N2 W2 C16 92.7(4)
N2 W2 C17 97.9(4)
C16 W2 C17 119.8(7)
N2 W2 C18 91.5(4)
C16 W2 C18 121.3(4)
C17 W2 C18 117.5(6)
N2 W2 Cl2 175.0(2)
C16 W2 Cl2 86.3(4)
C17 W2 Cl2 86.9(3)
C18 W2 Cl2 84.9(3)
C19 N2 W2 171.5(6)
W2 C16 H16A 109.5
W2 C16 H16B 109.5
H16A C16 H16B 109.5
W2 C16 H16C 109.5
H16A C16 H16C 109.5
H16B C16 H16C 109.5
W2 C17 H17A 109.5
W2 C17 H17B 109.5
H17A C17 H17B 109.5
W2 C17 H17C 109.5
H17A C17 H17C 109.5
H17B C17 H17C 109.5
W2 C18 H18A 109.5
W2 C18 H18B 109.5
H18A C18 H18B 109.5
W2 C18 H18C 109.5
H18A C18 H18C 109.5
H18B C18 H18C 109.5
N2 C19 C24 119.6(7)
N2 C19 C20 118.4(7)
C24 C19 C20 122.0(8)
C21 C20 C19 117.4(8)
C21 C20 C25 120.2(8)
C19 C20 C25 122.3(7)
C22 C21 C20 120.9(9)
C22 C21 H21 119.6
C20 C21 H21 119.6
C21 C22 C23 121.3(11)
C21 C22 H22 119.4
C23 C22 H22 119.4
C22 C23 C24 121.0(9)
C22 C23 H23 119.5
C24 C23 H23 119.5
C19 C24 C23 117.4(8)
C19 C24 C28 123.5(8)
C23 C24 C28 119.0(8)
C20 C25 C26 110.8(8)
C20 C25 C27 111.9(8)
C26 C25 C27 111.3(8)
C20 C25 H25 107.5
C26 C25 H25 107.5
C27 C25 H25 107.5
C25 C26 H26A 109.5
C25 C26 H26B 109.5
H26A C26 H26B 109.5
C25 C26 H26C 109.5
H26A C26 H26C 109.5
H26B C26 H26C 109.5
C25 C27 H27A 109.5
C25 C27 H27B 109.5
H27A C27 H27B 109.5
C25 C27 H27C 109.5
H27A C27 H27C 109.5
H27B C27 H27C 109.5
C24 C28 C30 112.4(8)
C24 C28 C29 110.9(8)
C30 C28 C29 110.2(8)
C24 C28 H28 107.7
C30 C28 H28 107.7
C29 C28 H28 107.7
C28 C29 H29A 109.5
C28 C29 H29B 109.5
H29A C29 H29B 109.5
C28 C29 H29C 109.5
H29A C29 H29C 109.5
H29B C29 H29C 109.5
C28 C30 H30A 109.5
C28 C30 H30B 109.5
H30A C30 H30B 109.5
C28 C30 H30C 109.5
H30A C30 H30C 109.5
H30B C30 H30C 109.5

loop_
_geom_bond_atom_site_label_1
_geom_bond_atom_site_label_2
_geom_bond_distance
W1 N1 1.738(9)
W1 C2 2.100(11)
W1 C3 2.113(9)
W1 C1 2.113(15)
W1 Cl1 2.416(2)
N1 C4 1.408(13)
C1 H1A 0.9800
C1 H1B 0.9800
C1 H1C 0.9800
C2 H2A 0.9800
C2 H2B 0.9800
C2 H2C 0.9800
C3 H3A 0.9800
C3 H3B 0.9800
C3 H3C 0.9800
C4 C5 1.404(12)
C4 C9 1.410(12)
C5 C6 1.387(13)
C5 C10 1.538(12)
C6 C7 1.394(14)
C6 H6 0.9500
C7 C8 1.401(14)
C7 H7 0.9500
C8 C9 1.376(13)
C8 H8 0.9500
C9 C13 1.531(12)
C10 C12 1.519(14)
C10 C11 1.526(13)
C10 H10 1.0000
C11 H11A 0.9800
C11 H11B 0.9800
C11 H11C 0.9800
C12 H12A 0.9800
C12 H12B 0.9800
C12 H12C 0.9800
C13 C15 1.518(14)
C13 C14 1.526(15)
C13 H13 1.0000
C14 H14A 0.9800
C14 H14B 0.9800
C14 H14C 0.9800
C15 H15A 0.9800
C15 H15B 0.9800
C15 H15C 0.9800
W2 N2 1.747(9)
W2 C16 2.102(12)
W2 C17 2.101(9)
W2 C18 2.117(14)
W2 Cl2 2.413(3)
N2 C19 1.390(12)
C16 H16A 0.9800
C16 H16B 0.9800
C16 H16C 0.9800
C17 H17A 0.9800
C17 H17B 0.9800
C17 H17C 0.9800
C18 H18A 0.9800
C18 H18B 0.9800
C18 H18C 0.9800
C19 C24 1.406(12)
C19 C20 1.420(11)
C20 C21 1.417(12)
C20 C25 1.505(12)
C21 C22 1.360(15)
C21 H21 0.9500
C22 C23 1.386(14)
C22 H22 0.9500
C23 C24 1.408(13)
C23 H23 0.9500
C24 C28 1.508(12)
C25 C26 1.529(14)
C25 C27 1.519(15)
C25 H25 1.0000
C26 H26A 0.9800
C26 H26B 0.9800
C26 H26C 0.9800
C27 H27A 0.9800
C27 H27B 0.9800
C27 H27C 0.9800
C28 C30 1.526(13)
C28 C29 1.536(14)
C28 H28 1.0000
C29 H29A 0.9800
C29 H29B 0.9800
C29 H29C 0.9800
C30 H30A 0.9800
C30 H30B 0.9800
C30 H30C 0.9800

loop_
_geom_torsion_atom_site_label_1
_geom_torsion_atom_site_label_2
_geom_torsion_atom_site_label_3
_geom_torsion_atom_site_label_4
_geom_torsion
N1 C4 C5 C6 174.7(8)
C9 C4 C5 C6 -2.6(13)
N1 C4 C5 C10 -7.2(13)
C9 C4 C5 C10 175.5(8)
C4 C5 C6 C7 0.8(14)
C10 C5 C6 C7 -177.4(9)
C5 C6 C7 C8 0.8(16)
C6 C7 C8 C9 -0.6(17)
C7 C8 C9 C4 -1.1(15)
C7 C8 C9 C13 178.9(9)
C5 C4 C9 C8 2.7(13)
N1 C4 C9 C8 -174.6(9)
C5 C4 C9 C13 -177.3(8)
N1 C4 C9 C13 5.5(13)
C6 C5 C10 C12 66.3(11)
C4 C5 C10 C12 -111.8(10)
C6 C5 C10 C11 -57.3(11)
C4 C5 C10 C11 124.6(9)
C8 C9 C13 C15 -55.0(12)
C4 C9 C13 C15 124.9(10)
C8 C9 C13 C14 69.4(12)
C4 C9 C13 C14 -110.7(10)
N2 C19 C20 C21 -176.0(8)
C24 C19 C20 C21 2.3(14)
N2 C19 C20 C25 5.5(13)
C24 C19 C20 C25 -176.3(8)
C19 C20 C21 C22 -1.7(15)
C25 C20 C21 C22 176.8(11)
C20 C21 C22 C23 0.8(19)
C21 C22 C23 C24 -0.3(19)
N2 C19 C24 C23 176.5(8)
C20 C19 C24 C23 -1.8(14)
N2 C19 C24 C28 -5.5(14)
C20 C19 C24 C28 176.2(8)
C22 C23 C24 C19 0.8(15)
C22 C23 C24 C28 -177.3(10)
C21 C20 C25 C26 -62.1(12)
C19 C20 C25 C26 116.4(10)
C21 C20 C25 C27 62.8(12)
C19 C20 C25 C27 -118.8(10)
C19 C24 C28 C30 118.7(10)
C23 C24 C28 C30 -63.3(12)
C19 C24 C28 C29 -117.5(10)
C23 C24 C28 C29 60.5(11)
